data_2242433
loop_
_publ_author_name
'Chotima, Ratanon'
'Boonseng, Bussaba'
'Piyasaengthong, Akkharadet'
'Songsasen, Apisit'
'Chainok, Kittipong'

_publ_section_title
;
 Crystal structure of
 3-[2-(1,3-thiazol-2-yl)diazen-1-yl]pyridine-2,6-diamine monohydrate
;
_journal_coeditor_code WM5438
_journal_issue 4
_journal_name_full 'Acta Crystallographica Section E'
_journal_page_first 563
_journal_page_last 565
_journal_paper_doi 10.1107/S2056989018004693
_journal_volume 74
_journal_year 2018
_chemical_formula_iupac 'C8 H8 N6 S, H2 O'
_chemical_formula_moiety 'C8 H8 N6 S, H2 O'
_chemical_formula_sum 'C8 H10 N6 O S'
_chemical_formula_weight 238.28
_chemical_name_systematic
;
3-[2-(1,3-Thiazol-2-yl)diazen-1-yl]pyridine-2,6-diamine monohydrate
;
_space_group_crystal_system monoclinic
_space_group_IT_number 14
_space_group_name_Hall '-P 2yn'
_space_group_name_H-M_alt 'P 1 21/n 1'
_symmetry_space_group_name_Hall '-P 2yn'
_symmetry_space_group_name_H-M 'P 1 21/n 1'
_atom_sites_solution_hydrogens mixed
_atom_sites_solution_primary dual
_audit_creation_method
;
Olex2 1.2
(compiled 2017.08.10 svn.r3461 for OlexSys, GUI svn.r5381)
;
_cell_angle_alpha 90
_cell_angle_beta 93.824(3)
_cell_angle_gamma 90
_cell_formula_units_Z 4
_cell_length_a 3.7856(4)
_cell_length_b 28.393(3)
_cell_length_c 9.6324(9)
_cell_measurement_reflns_used 4156
_cell_measurement_temperature 296
_cell_measurement_theta_max 26.622
_cell_measurement_theta_min 3.021
_cell_volume 1033.03(18)
_computing_cell_refinement
;
SAINT (Bruker, 2016)
;
_computing_data_collection
;
APEX3 (Bruker, 2016)
;
_computing_data_reduction
;
SAINT (Bruker, 2016)
;
_computing_molecular_graphics
;
<i>OLEX2</i> (Dolomanov <i>et al.</i>,  2009)
;
_computing_publication_material
;
<i>OLEX2</i> (Dolomanov <i>et al.</i>,  2009)
;
_computing_structure_refinement
;
SHELXL2014 (Sheldrick, 2015b)
;
_computing_structure_solution
;
SHELXT (Sheldrick, 2015a)
;
_diffrn_ambient_temperature 296.0
_diffrn_detector_area_resol_mean 10.5
_diffrn_measured_fraction_theta_full 0.972
_diffrn_measured_fraction_theta_max 0.972
_diffrn_measurement_device 'four-circle KAPPA diffractometer'
_diffrn_measurement_device_type 'Bruker D8 QUEST CMOS'
_diffrn_measurement_method '\w and \f scans'
_diffrn_radiation_monochromator 'graphiteDouble Bounce Multilayer Mirror'
_diffrn_radiation_type MoK\a
_diffrn_radiation_wavelength 0.71073
_diffrn_reflns_av_R_equivalents 0.0537
_diffrn_reflns_limit_h_max 4
_diffrn_reflns_limit_h_min -4
_diffrn_reflns_limit_k_max 35
_diffrn_reflns_limit_k_min -35
_diffrn_reflns_limit_l_max 11
_diffrn_reflns_limit_l_min -12
_diffrn_reflns_number 11837
_diffrn_reflns_theta_full 25.242
_diffrn_reflns_theta_max 26.621
_diffrn_reflns_theta_min 3.568
_diffrn_standards_number 0
_exptl_absorpt_coefficient_mu 0.302
_exptl_absorpt_correction_T_max 0.7454
_exptl_absorpt_correction_T_min 0.6443
_exptl_absorpt_correction_type multi-scan
_exptl_absorpt_process_details
;
(<i>SADABS</i>; Bruker, 2016)
;
_exptl_crystal_colour 'dark orange'
_exptl_crystal_density_diffrn 1.532
_exptl_crystal_description needle
_exptl_crystal_F_000 496
_exptl_crystal_size_max 0.28
_exptl_crystal_size_mid 0.08
_exptl_crystal_size_min 0.04
_refine_diff_density_max 0.327
_refine_diff_density_min -0.261
_refine_ls_extinction_method none
_refine_ls_goodness_of_fit_ref 1.172
_refine_ls_hydrogen_treatment mixed
_refine_ls_matrix_type full
_refine_ls_number_parameters 169
_refine_ls_number_reflns 2100
_refine_ls_number_restraints 6
_refine_ls_restrained_S_all 1.170
_refine_ls_R_factor_all 0.0822
_refine_ls_R_factor_gt 0.0607
_refine_ls_shift/su_max 0.000
_refine_ls_shift/su_mean 0.000
_refine_ls_structure_factor_coef Fsqd
_refine_ls_weighting_details 'w=1/[\s^2^(Fo^2^)+(0.0131P)^2^+1.7616P] where P=(Fo^2^+2Fc^2^)/3'
_refine_ls_weighting_scheme calc
_refine_ls_wR_factor_gt 0.1127
_refine_ls_wR_factor_ref 0.1212
_reflns_number_gt 1670
_reflns_number_total 2100
_reflns_threshold_expression 'I > 2\s(I)'
_cod_data_source_file wm5438sup1.cif
_cod_data_source_block I
_cod_original_cell_volume 1033.02(17)
_cod_database_code 2242433
_shelx_space_group_comment
;
The symmetry employed for this shelxl refinement is uniquely defined
by the following loop, which should always be used as a source of
symmetry information in preference to the above space-group names.
They are only intended as comments.
;
_shelx_estimated_absorpt_t_min 0.920
_shelx_estimated_absorpt_t_max 0.988

loop_
_space_group_symop_operation_xyz
'x, y, z'
'-x+1/2, y+1/2, -z+1/2'
'-x, -y, -z'
'x-1/2, -y-1/2, z-1/2'

loop_
_atom_site_type_symbol
_atom_site_label
_atom_site_fract_x
_atom_site_fract_y
_atom_site_fract_z
_atom_site_U_iso_or_equiv
_atom_site_adp_type
_atom_site_calc_flag
_atom_site_occupancy
S S1 0.1445(2) 0.72666(3) 0.18385(9) 0.0377(2) Uani d 1
N N1 0.4021(8) 0.65791(9) 0.0492(3) 0.0356(6) Uani d 1
N N2 0.2953(7) 0.63596(9) 0.2749(3) 0.0317(6) Uani d 1
N N3 0.1805(7) 0.65155(9) 0.3905(3) 0.0310(6) Uani d 1
N N4 0.2611(7) 0.54434(8) 0.6116(3) 0.0299(6) Uani d 1
N N5 0.4246(8) 0.55257(10) 0.3899(3) 0.0379(7) Uani d 1
N N6 0.1041(9) 0.53404(10) 0.8343(3) 0.0437(8) Uani d 1
C C1 0.2378(10) 0.73517(12) 0.0133(4) 0.0415(8) Uani d 1
H H1 0.2022 0.7632 -0.0355 0.050 Uiso calc 1
C C2 0.3691(10) 0.69560(12) -0.0395(4) 0.0409(8) Uani d 1
H H2 0.4337 0.6939 -0.1308 0.049 Uiso calc 1
C C3 0.2931(8) 0.66920(10) 0.1706(3) 0.0303(7) Uani d 1
C C4 0.1707(8) 0.62052(10) 0.4978(3) 0.0284(7) Uani d 1
C C5 0.2873(8) 0.57206(10) 0.4993(3) 0.0279(7) Uani d 1
C C6 0.1248(8) 0.56226(10) 0.7246(3) 0.0306(7) Uani d 1
C C7 0.0081(9) 0.60975(11) 0.7330(3) 0.0342(7) Uani d 1
H H7 -0.0845 0.6212 0.8134 0.041 Uiso calc 1
C C8 0.0359(8) 0.63760(11) 0.6209(3) 0.0335(7) Uani d 1
H H8 -0.0357 0.6689 0.6250 0.040 Uiso calc 1
O O1 0.7912(8) 0.56959(9) 0.0910(3) 0.0489(7) Uani d 1
H H5A 0.471(9) 0.5698(10) 0.320(2) 0.040(10) Uiso d 1
H H5B 0.504(9) 0.5242(6) 0.397(4) 0.047(11) Uiso d 1
H H6A 0.166(10) 0.5050(5) 0.826(4) 0.058(12) Uiso d 1
H H6B 0.022(10) 0.5438(12) 0.910(2) 0.052(12) Uiso d 1
H H1A 0.647(12) 0.5905(15) 0.062(6) 0.11(2) Uiso d 1
H H1B 0.936(19) 0.584(3) 0.145(8) 0.23(5) Uiso d 1

loop_
_atom_site_aniso_label
_atom_site_aniso_U_11
_atom_site_aniso_U_22
_atom_site_aniso_U_33
_atom_site_aniso_U_12
_atom_site_aniso_U_13
_atom_site_aniso_U_23
S1 0.0472(5) 0.0283(4) 0.0375(5) 0.0039(4) 0.0011(4) -0.0003(3)
N1 0.0457(16) 0.0316(14) 0.0299(15) -0.0034(12) 0.0044(13) -0.0004(11)
N2 0.0362(15) 0.0295(13) 0.0295(15) 0.0017(11) 0.0028(12) 0.0031(11)
N3 0.0332(14) 0.0286(13) 0.0313(15) 0.0013(11) 0.0018(12) 0.0008(11)
N4 0.0342(14) 0.0265(13) 0.0292(14) 0.0033(11) 0.0048(12) 0.0011(10)
N5 0.0555(19) 0.0264(14) 0.0331(16) 0.0100(13) 0.0127(14) 0.0034(12)
N6 0.064(2) 0.0359(16) 0.0331(17) 0.0112(15) 0.0151(15) 0.0028(13)
C1 0.053(2) 0.0324(17) 0.037(2) -0.0067(15) -0.0083(17) 0.0076(14)
C2 0.054(2) 0.0386(18) 0.0298(18) -0.0102(16) 0.0034(16) 0.0041(14)
C3 0.0321(17) 0.0261(15) 0.0323(18) -0.0027(12) 0.0002(14) -0.0006(12)
C4 0.0305(16) 0.0259(14) 0.0287(16) 0.0015(12) 0.0006(13) 0.0007(12)
C5 0.0273(15) 0.0266(15) 0.0300(17) 0.0002(12) 0.0028(13) -0.0027(12)
C6 0.0309(16) 0.0309(16) 0.0301(17) 0.0002(13) 0.0033(14) 0.0002(12)
C7 0.0392(18) 0.0327(16) 0.0314(18) 0.0054(14) 0.0082(15) -0.0043(13)
C8 0.0376(18) 0.0272(15) 0.0355(19) 0.0065(13) 0.0021(15) -0.0019(13)
O1 0.0621(18) 0.0385(14) 0.0474(16) 0.0045(13) 0.0123(14) -0.0006(12)

loop_
_atom_type_symbol
_atom_type_description
_atom_type_scat_dispersion_real
_atom_type_scat_dispersion_imag
_atom_type_scat_source
C C 0.0033 0.0016 'International Tables Vol C Tables 4.2.6.8 and 6.1.1.4'
H H 0.0000 0.0000 'International Tables Vol C Tables 4.2.6.8 and 6.1.1.4'
N N 0.0061 0.0033 'International Tables Vol C Tables 4.2.6.8 and 6.1.1.4'
O O 0.0106 0.0060 'International Tables Vol C Tables 4.2.6.8 and 6.1.1.4'
S S 0.1246 0.1234 'International Tables Vol C Tables 4.2.6.8 and 6.1.1.4'

loop_
_geom_angle_atom_site_label_1
_geom_angle_atom_site_label_2
_geom_angle_atom_site_label_3
_geom_angle
C1 S1 C3 88.47(16)
C3 N1 C2 110.2(3)
N3 N2 C3 113.9(2)
N2 N3 C4 117.2(2)
C6 N4 C5 119.0(2)
C5 N5 H5A 120(2)
C5 N5 H5B 119(2)
H5A N5 H5B 121(3)
C6 N6 H6A 118(3)
C6 N6 H6B 122(3)
H6A N6 H6B 120(4)
S1 C1 H1 124.8
C2 C1 S1 110.4(3)
C2 C1 H1 124.8
N1 C2 H2 122.0
C1 C2 N1 116.0(3)
C1 C2 H2 122.0
N1 C3 S1 114.9(2)
N1 C3 N2 119.9(3)
N2 C3 S1 125.2(2)
N3 C4 C5 126.9(3)
N3 C4 C8 116.5(3)
C8 C4 C5 116.5(3)
N4 C5 C4 121.7(3)
N5 C5 N4 116.6(3)
N5 C5 C4 121.7(3)
N4 C6 C7 123.0(3)
N6 C6 N4 117.6(3)
N6 C6 C7 119.3(3)
C6 C7 H7 121.0
C8 C7 C6 118.0(3)
C8 C7 H7 121.0
C4 C8 H8 119.2
C7 C8 C4 121.6(3)
C7 C8 H8 119.2
H1A O1 H1B 104(7)

loop_
_geom_bond_atom_site_label_1
_geom_bond_atom_site_label_2
_geom_bond_distance
S1 C1 1.720(4)
S1 C3 1.733(3)
N1 C2 1.370(4)
N1 C3 1.305(4)
N2 N3 1.300(3)
N2 C3 1.379(4)
N3 C4 1.360(4)
N4 C5 1.347(4)
N4 C6 1.336(4)
N5 C5 1.326(4)
N5 H5A 0.858(10)
N5 H5B 0.861(10)
N6 C6 1.333(4)
N6 H6A 0.863(10)
N6 H6B 0.860(10)
C1 H1 0.9300
C1 C2 1.342(5)
C2 H2 0.9300
C4 C5 1.445(4)
C4 C8 1.408(4)
C6 C7 1.423(4)
C7 H7 0.9300
C7 C8 1.348(4)
C8 H8 0.9300
O1 H1A 0.841(10)
O1 H1B 0.840(10)

loop_
_geom_hbond_atom_site_label_D
_geom_hbond_atom_site_label_H
_geom_hbond_atom_site_label_A
_geom_hbond_site_symmetry_A
_geom_hbond_distance_DH
_geom_hbond_distance_HA
_geom_hbond_distance_DA
_geom_hbond_angle_DHA
C2 H2 S1 4_675 0.93 3.02 3.665(3) 128.1
N5 H5A N2 . 0.859(10) 2.03(3) 2.645(4) 128(3)
N5 H5A O1 . 0.859(10) 2.59(2) 3.314(4) 143(3)
N5 H5B N4 3_666 0.861(10) 2.143(12) 2.998(4) 172(3)
N6 H6A O1 3_666 0.863(10) 2.27(2) 3.048(4) 151(4)
N6 H6B O1 1_456 0.860(10) 2.129(11) 2.988(4) 177(4)
O1 H1A N1 . 0.841(10) 2.13(3) 2.923(4) 158(6)
O1 H1B N2 1_655 0.840(10) 2.31(2) 3.143(4) 170(9)

loop_
_geom_torsion_atom_site_label_1
_geom_torsion_atom_site_label_2
_geom_torsion_atom_site_label_3
_geom_torsion_atom_site_label_4
_geom_torsion
S1 C1 C2 N1 -0.1(4)
N2 N3 C4 C5 2.5(5)
N2 N3 C4 C8 -178.2(3)
N3 N2 C3 S1 -1.5(4)
N3 N2 C3 N1 -180.0(3)
N3 C4 C5 N4 -179.3(3)
N3 C4 C5 N5 0.5(5)
N3 C4 C8 C7 178.8(3)
N4 C6 C7 C8 0.3(5)
N6 C6 C7 C8 179.3(3)
C1 S1 C3 N1 0.1(3)
C1 S1 C3 N2 -178.5(3)
C2 N1 C3 S1 -0.2(4)
C2 N1 C3 N2 178.4(3)
C3 S1 C1 C2 0.0(3)
C3 N1 C2 C1 0.2(5)
C3 N2 N3 C4 179.2(3)
C5 N4 C6 N6 -179.6(3)
C5 N4 C6 C7 -0.7(5)
C5 C4 C8 C7 -1.8(5)
C6 N4 C5 N5 179.9(3)
C6 N4 C5 C4 -0.3(4)
C6 C7 C8 C4 1.0(5)
C8 C4 C5 N4 1.4(4)
C8 C4 C5 N5 -178.8(3)

_cod_database_fobs_code 2242433
